data_4307794
loop_
_publ_author_name
'Jari Konu'
'Maravanji S. Balakrishna'
'Tristram Chivers'
'Thomas W. Swaddle'

_publ_contact_author 'Professor Tristram Chivers'
_publ_contact_author_email chivers@ucalgary.ca
_publ_section_title
;
New Bonding Modes for Boraamidinate Ligands in Heavy Group 15 Complexes:
Fluxional Behavior of the 1:2 Complexes, LiM[PhB(NtBu)2]2 (M = As, Sb, Bi)
;
_journal_name_full 'Inorganic Chemistry'
_journal_page_first 2627
_journal_page_last 2636
_journal_paper_doi 10.1021/ic0622757
_journal_volume 46
_journal_year 2007
_chemical_formula_moiety 'C28 H46 As B2 Li N4'
_chemical_formula_sum 'C28 H46 As B2 Li N4'
_chemical_formula_weight 542.17
_chemical_name_systematic
;
 ?
;
_space_group_IT_number 15
_symmetry_cell_setting monoclinic
_symmetry_space_group_name_Hall '-C 2yc'
_symmetry_space_group_name_H-M 'C 1 2/c 1'
_atom_sites_solution_hydrogens geom
_atom_sites_solution_primary direct
_atom_sites_solution_secondary difmap
_audit_creation_method SHELXL-97
_cell_angle_alpha 90.00
_cell_angle_beta 134.22(3)
_cell_angle_gamma 90.00
_cell_formula_units_Z 4
_cell_length_a 25.990(5)
_cell_length_b 8.6722(17)
_cell_length_c 18.403(4)
_cell_measurement_reflns_used 9494
_cell_measurement_temperature 173(2)
_cell_measurement_theta_max 25.02
_cell_measurement_theta_min 3.39
_cell_volume 2972.6(18)
_computing_cell_refinement 'HKL Scalepack (Otwinowski & Minor 1997)'
_computing_data_collection 'Collect (Nonius BV, 1997-2000)'
_computing_data_reduction DENZO-SMN
_computing_molecular_graphics 'DIAMOND (Brandenburg & Berndt, 1999)'
_computing_publication_material 'WinGX v1.70-01 (L. J. Farrugia)'
_computing_structure_refinement 'SHELXL-97 (Sheldrick, 1997)'
_computing_structure_solution 'SHELXS-97 (Sheldrick, 1997)'
_diffrn_ambient_temperature 173(2)
_diffrn_measured_fraction_theta_full 0.996
_diffrn_measured_fraction_theta_max 0.996
_diffrn_measurement_device_type 'KappaCCD (Nonius, FR540C)'
_diffrn_measurement_method 'phi\omega scans'
_diffrn_radiation_monochromator 'horizonally mounted graphite crystal'
_diffrn_radiation_source 'Enraf Nonius FR590D, fine-focus sealed tube'
_diffrn_radiation_type MoK\a
_diffrn_radiation_wavelength 0.71073
_diffrn_reflns_av_R_equivalents 0.0371
_diffrn_reflns_av_sigmaI/netI 0.0284
_diffrn_reflns_limit_h_max 30
_diffrn_reflns_limit_h_min -30
_diffrn_reflns_limit_k_max 10
_diffrn_reflns_limit_k_min -10
_diffrn_reflns_limit_l_max 21
_diffrn_reflns_limit_l_min -21
_diffrn_reflns_number 9494
_diffrn_reflns_theta_full 25.02
_diffrn_reflns_theta_max 25.02
_diffrn_reflns_theta_min 3.39
_diffrn_standards_number 0
_exptl_absorpt_coefficient_mu 1.166
_exptl_absorpt_correction_T_max 0.8003
_exptl_absorpt_correction_T_min 0.7067
_exptl_absorpt_correction_type integration
_exptl_absorpt_process_details 'SADABS (SHELXTL-NT v5.1, Bruker)'
_exptl_crystal_colour colorless
_exptl_crystal_density_diffrn 1.212
_exptl_crystal_density_method 'not measured'
_exptl_crystal_description block
_exptl_crystal_F_000 1152
_exptl_crystal_size_max 0.32
_exptl_crystal_size_mid 0.24
_exptl_crystal_size_min 0.20
_refine_diff_density_max 0.436
_refine_diff_density_min -0.437
_refine_diff_density_rms 0.062
_refine_ls_extinction_method none
_refine_ls_goodness_of_fit_ref 1.157
_refine_ls_hydrogen_treatment constr
_refine_ls_matrix_type full
_refine_ls_number_parameters 166
_refine_ls_number_reflns 2620
_refine_ls_number_restraints 0
_refine_ls_restrained_S_all 1.157
_refine_ls_R_factor_all 0.0590
_refine_ls_R_factor_gt 0.0533
_refine_ls_shift/su_max 0.000
_refine_ls_shift/su_mean 0.000
_refine_ls_structure_factor_coef Fsqd
_refine_ls_weighting_details 'calc w=1/[\s^2^(Fo^2^)+(0.0440P)^2^+10.8385P] where P=(Fo^2^+2Fc^2^)/3'
_refine_ls_weighting_scheme calc
_refine_ls_wR_factor_gt 0.1317
_refine_ls_wR_factor_ref 0.1342
_reflns_number_gt 2385
_reflns_number_total 2620
_reflns_threshold_expression >2sigma(I)
_cod_data_source_file ic0622757si20070112_014747_6.cif
_cod_data_source_block compound_3a
_cod_original_sg_symbol_H-M 'C 2/c'
_cod_database_code 4307794

loop_
_symmetry_equiv_pos_as_xyz
'x, y, z'
'-x, y, -z+1/2'
'x+1/2, y+1/2, z'
'-x+1/2, y+1/2, -z+1/2'
'-x, -y, -z'
'x, -y, z-1/2'
'-x+1/2, -y+1/2, -z'
'x+1/2, -y+1/2, z-1/2'

loop_
_atom_site_label
_atom_site_type_symbol
_atom_site_fract_x
_atom_site_fract_y
_atom_site_fract_z
_atom_site_U_iso_or_equiv
_atom_site_adp_type
_atom_site_occupancy
_atom_site_symmetry_multiplicity
_atom_site_calc_flag
_atom_site_refinement_flags
_atom_site_disorder_assembly
_atom_site_disorder_group
As1 As 0.03382(8) 0.97467(8) 0.22514(11) 0.0216(2) Uani 0.50 1 d P . .
Li1 Li 0.0302(16) 1.010(2) 0.221(2) 0.0216(2) Uani 0.50 1 d P . .
N1 N 0.01261(13) 0.7840(3) 0.17392(18) 0.0234(5) Uani 1 1 d . . .
N2 N 0.07059(13) 0.9600(3) 0.36134(19) 0.0287(6) Uani 1 1 d . . .
B1 B -0.0595(2) 0.8320(4) 0.0991(3) 0.0303(8) Uani 1 1 d . . .
C1 C 0.05466(15) 0.6655(3) 0.1772(2) 0.0241(6) Uani 1 1 d . . .
C2 C 0.0785(2) 0.7222(5) 0.1262(3) 0.0411(9) Uani 1 1 d . . .
H2A H 0.0361 0.7451 0.0548 0.062 Uiso 1 1 calc R . .
H2B H 0.1073 0.6423 0.1307 0.062 Uiso 1 1 calc R . .
H2C H 0.1074 0.8159 0.1603 0.062 Uiso 1 1 calc R . .
C3 C 0.0114(2) 0.5172(4) 0.1270(3) 0.0415(9) Uani 1 1 d . . .
H3A H -0.0039 0.4819 0.1601 0.062 Uiso 1 1 calc R . .
H3B H 0.0411 0.4377 0.1334 0.062 Uiso 1 1 calc R . .
H3C H -0.0310 0.5366 0.0550 0.062 Uiso 1 1 calc R . .
C4 C 0.12101(18) 0.6305(4) 0.2878(2) 0.0394(8) Uani 1 1 d . . .
H4A H 0.1064 0.5939 0.3216 0.059 Uiso 1 1 calc R . .
H4B H 0.1499 0.7244 0.3214 0.059 Uiso 1 1 calc R . .
H4C H 0.1496 0.5507 0.2918 0.059 Uiso 1 1 calc R . .
C5 C 0.12372(16) 1.0866(4) 0.4197(2) 0.0279(7) Uani 1 1 d . . .
C6 C 0.1993(2) 1.0211(5) 0.4887(4) 0.0653(14) Uani 1 1 d . . .
H6A H 0.2049 0.9674 0.4477 0.098 Uiso 1 1 calc R . .
H6B H 0.2074 0.9484 0.5366 0.098 Uiso 1 1 calc R . .
H6C H 0.2343 1.1052 0.5262 0.098 Uiso 1 1 calc R . .
C7 C 0.1116(3) 1.2079(7) 0.3490(5) 0.092(2) Uani 1 1 d . . .
H7A H 0.1187 1.1612 0.3081 0.138 Uiso 1 1 calc R . .
H7B H 0.1457 1.2927 0.3892 0.138 Uiso 1 1 calc R . .
H7C H 0.0624 1.2477 0.3042 0.138 Uiso 1 1 calc R . .
C8 C 0.1136(3) 1.1694(5) 0.4821(3) 0.0569(11) Uani 1 1 d . . .
H8A H 0.0647 1.2111 0.4367 0.085 Uiso 1 1 calc R . .
H8B H 0.1483 1.2538 0.5202 0.085 Uiso 1 1 calc R . .
H8C H 0.1211 1.0964 0.5294 0.085 Uiso 1 1 calc R . .
C9 C -0.11792(19) 0.7623(4) -0.0120(3) 0.0369(8) Uani 1 1 d . . .
C10 C -0.1177(2) 0.8001(5) -0.0856(3) 0.0468(10) Uani 1 1 d . . .
H10 H -0.0837 0.8721 -0.0702 0.056 Uiso 1 1 calc R . .
C11 C -0.1677(3) 0.7321(5) -0.1823(3) 0.0588(13) Uani 1 1 d . . .
H11 H -0.1671 0.7596 -0.2317 0.071 Uiso 1 1 calc R . .
C12 C -0.2173(2) 0.6267(6) -0.2068(3) 0.0603(13) Uani 1 1 d . . .
H12 H -0.2502 0.5799 -0.2719 0.072 Uiso 1 1 calc R . .
C13 C -0.2183(2) 0.5907(6) -0.1354(3) 0.0570(11) Uani 1 1 d . . .
H13 H -0.2526 0.5191 -0.1513 0.068 Uiso 1 1 calc R . .
C14 C -0.16950(19) 0.6581(5) -0.0397(3) 0.0485(10) Uani 1 1 d . . .
H14 H -0.1716 0.6317 0.0083 0.058 Uiso 1 1 calc R . .

loop_
_atom_site_aniso_label
_atom_site_aniso_U_11
_atom_site_aniso_U_22
_atom_site_aniso_U_33
_atom_site_aniso_U_23
_atom_site_aniso_U_13
_atom_site_aniso_U_12
As1 0.0239(4) 0.0199(6) 0.0211(3) -0.0011(5) 0.0158(3) -0.0027(5)
Li1 0.0239(4) 0.0199(6) 0.0211(3) -0.0011(5) 0.0158(3) -0.0027(5)
N1 0.0262(13) 0.0241(13) 0.0218(13) 0.0006(10) 0.0175(11) 0.0047(10)
N2 0.0199(12) 0.0220(13) 0.0215(13) -0.0058(10) 0.0060(11) 0.0005(10)
B1 0.0329(19) 0.035(2) 0.034(2) 0.0154(16) 0.0276(18) 0.0103(16)
C1 0.0244(14) 0.0266(16) 0.0223(15) 0.0008(12) 0.0166(13) 0.0060(12)
C2 0.043(2) 0.049(2) 0.047(2) 0.0083(18) 0.0375(19) 0.0112(17)
C3 0.043(2) 0.0287(18) 0.048(2) -0.0087(16) 0.0299(19) -0.0011(15)
C4 0.0331(18) 0.043(2) 0.0278(17) 0.0005(15) 0.0162(16) 0.0136(15)
C5 0.0249(15) 0.0246(16) 0.0306(17) 0.0000(13) 0.0180(14) -0.0049(13)
C6 0.029(2) 0.046(2) 0.093(4) 0.012(2) 0.032(2) -0.0005(18)
C7 0.102(4) 0.094(4) 0.129(5) 0.072(4) 0.098(4) 0.040(3)
C8 0.074(3) 0.039(2) 0.042(2) -0.0140(18) 0.034(2) 0.001(2)
C9 0.0388(19) 0.049(2) 0.0290(17) 0.0156(15) 0.0258(16) 0.0252(17)
C10 0.070(3) 0.045(2) 0.045(2) 0.0169(18) 0.047(2) 0.025(2)
C11 0.087(3) 0.064(3) 0.039(2) 0.018(2) 0.049(2) 0.038(3)
C12 0.056(3) 0.076(3) 0.030(2) 0.001(2) 0.023(2) 0.026(2)
C13 0.038(2) 0.080(3) 0.039(2) -0.002(2) 0.0217(19) 0.009(2)
C14 0.0345(19) 0.079(3) 0.0274(18) 0.0058(19) 0.0199(17) 0.010(2)

loop_
_atom_type_symbol
_atom_type_description
_atom_type_scat_dispersion_real
_atom_type_scat_dispersion_imag
_atom_type_scat_source
C C 0.0033 0.0016 'International Tables Vol C Tables 4.2.6.8 and 6.1.1.4'
H H 0.0000 0.0000 'International Tables Vol C Tables 4.2.6.8 and 6.1.1.4'
Li Li -0.0003 0.0001 'International Tables Vol C Tables 4.2.6.8 and 6.1.1.4'
B B 0.0013 0.0007 'International Tables Vol C Tables 4.2.6.8 and 6.1.1.4'
N N 0.0061 0.0033 'International Tables Vol C Tables 4.2.6.8 and 6.1.1.4'
As As 0.0499 2.0058 'International Tables Vol C Tables 4.2.6.8 and 6.1.1.4'

loop_
_geom_angle_atom_site_label_1
_geom_angle_atom_site_label_2
_geom_angle_atom_site_label_3
_geom_angle
_geom_angle_site_symmetry_1
_geom_angle_site_symmetry_3
_geom_angle_publ_flag
N1 As1 N2 107.99(12) . . ?
N1 As1 N2 76.72(12) . 2 ?
N2 As1 N2 101.32(12) . 2 ?
N1 As1 Li1 106.3(5) . 2 ?
N2 As1 Li1 50.6(7) . 2 ?
N2 As1 Li1 53.2(7) 2 2 ?
N1 As1 As1 99.02(9) . 2 ?
N2 As1 As1 50.98(10) . 2 ?
N2 As1 As1 50.83(10) 2 2 ?
N2 Li1 N2 99.4(13) 2 . ?
N2 Li1 N1 71.1(9) 2 . ?
N2 Li1 N1 95.5(9) . . ?
N2 Li1 Li1 54.2(11) 2 2 ?
N2 Li1 Li1 50.9(11) . 2 ?
N1 Li1 Li1 99.4(9) . 2 ?
N2 Li1 As1 51.1(7) 2 2 ?
N2 Li1 As1 50.7(7) . 2 ?
N1 Li1 As1 92.1(10) . 2 ?
Li1 Li1 As1 7.3(5) 2 2 ?
B1 N1 C1 133.8(3) . . ?
B1 N1 As1 87.3(2) . . ?
C1 N1 As1 132.6(2) . . ?
B1 N1 Li1 83.3(8) . . ?
C1 N1 Li1 135.0(8) . . ?
B1 N2 C5 127.5(3) 2 . ?
B1 N2 Li1 86.3(8) 2 2 ?
C5 N2 Li1 117.7(7) . 2 ?
B1 N2 As1 126.4(2) 2 . ?
C5 N2 As1 104.7(2) . . ?
Li1 N2 As1 78.3(8) 2 . ?
B1 N2 As1 79.24(19) 2 2 ?
C5 N2 As1 126.8(2) . 2 ?
As1 N2 As1 78.19(12) . 2 ?
B1 N2 Li1 133.3(7) 2 . ?
C5 N2 Li1 98.9(8) . . ?
Li1 N2 Li1 74.9(14) 2 . ?
As1 N2 Li1 76.2(8) 2 . ?
N1 B1 N2 109.2(3) . 2 ?
N1 B1 C9 124.8(3) . . ?
N2 B1 C9 126.0(3) 2 . ?
N1 C1 C4 108.1(2) . . ?
N1 C1 C2 111.0(3) . . ?
C4 C1 C2 108.7(3) . . ?
N1 C1 C3 110.6(2) . . ?
C4 C1 C3 108.2(3) . . ?
C2 C1 C3 110.1(3) . . ?
C1 C2 H2A 109.5 . . ?
C1 C2 H2B 109.5 . . ?
H2A C2 H2B 109.5 . . ?
C1 C2 H2C 109.5 . . ?
H2A C2 H2C 109.5 . . ?
H2B C2 H2C 109.5 . . ?
C1 C3 H3A 109.5 . . ?
C1 C3 H3B 109.5 . . ?
H3A C3 H3B 109.5 . . ?
C1 C3 H3C 109.5 . . ?
H3A C3 H3C 109.5 . . ?
H3B C3 H3C 109.5 . . ?
C1 C4 H4A 109.5 . . ?
C1 C4 H4B 109.5 . . ?
H4A C4 H4B 109.5 . . ?
C1 C4 H4C 109.5 . . ?
H4A C4 H4C 109.5 . . ?
H4B C4 H4C 109.5 . . ?
N2 C5 C6 109.6(3) . . ?
N2 C5 C7 111.0(4) . . ?
C6 C5 C7 110.4(3) . . ?
N2 C5 C8 109.3(3) . . ?
C6 C5 C8 110.4(3) . . ?
C7 C5 C8 106.1(4) . . ?
C5 C6 H6A 109.5 . . ?
C5 C6 H6B 109.5 . . ?
H6A C6 H6B 109.5 . . ?
C5 C6 H6C 109.5 . . ?
H6A C6 H6C 109.5 . . ?
H6B C6 H6C 109.5 . . ?
C5 C7 H7A 109.5 . . ?
C5 C7 H7B 109.5 . . ?
H7A C7 H7B 109.5 . . ?
C5 C7 H7C 109.5 . . ?
H7A C7 H7C 109.5 . . ?
H7B C7 H7C 109.5 . . ?
C5 C8 H8A 109.5 . . ?
C5 C8 H8B 109.5 . . ?
H8A C8 H8B 109.5 . . ?
C5 C8 H8C 109.5 . . ?
H8A C8 H8C 109.5 . . ?
H8B C8 H8C 109.5 . . ?
C14 C9 C10 117.0(4) . . ?
C14 C9 B1 122.1(3) . . ?
C10 C9 B1 120.9(4) . . ?
C9 C10 C11 120.3(4) . . ?
C9 C10 H10 119.9 . . ?
C11 C10 H10 119.9 . . ?
C12 C11 C10 121.3(4) . . ?
C12 C11 H11 119.3 . . ?
C10 C11 H11 119.3 . . ?
C13 C12 C11 118.6(4) . . ?
C13 C12 H12 120.7 . . ?
C11 C12 H12 120.7 . . ?
C12 C13 C14 120.6(5) . . ?
C12 C13 H13 119.7 . . ?
C14 C13 H13 119.7 . . ?
C9 C14 C13 122.2(4) . . ?
C9 C14 H14 118.9 . . ?
C13 C14 H14 118.9 . . ?

loop_
_geom_bond_atom_site_label_1
_geom_bond_atom_site_label_2
_geom_bond_distance
_geom_bond_site_symmetry_2
_geom_bond_publ_flag
As1 N1 1.789(3) . ?
As1 N2 1.967(3) . ?
As1 N2 1.972(3) 2 ?
As1 Li1 2.48(3) 2 ?
Li1 N2 1.95(3) 2 ?
Li1 N2 2.04(3) . ?
Li1 N1 2.07(2) . ?
N1 B1 1.408(4) . ?
N1 C1 1.471(4) . ?
N2 B1 1.461(5) 2 ?
N2 C5 1.483(4) . ?
B1 N2 1.461(5) 2 ?
B1 C9 1.588(5) . ?
C1 C4 1.521(4) . ?
C1 C2 1.523(4) . ?
C1 C3 1.524(5) . ?
C2 H2A 0.9800 . ?
C2 H2B 0.9800 . ?
C2 H2C 0.9800 . ?
C3 H3A 0.9800 . ?
C3 H3B 0.9800 . ?
C3 H3C 0.9800 . ?
C4 H4A 0.9800 . ?
C4 H4B 0.9800 . ?
C4 H4C 0.9800 . ?
C5 C6 1.521(5) . ?
C5 C7 1.525(5) . ?
C5 C8 1.525(5) . ?
C6 H6A 0.9800 . ?
C6 H6B 0.9800 . ?
C6 H6C 0.9800 . ?
C7 H7A 0.9800 . ?
C7 H7B 0.9800 . ?
C7 H7C 0.9800 . ?
C8 H8A 0.9800 . ?
C8 H8B 0.9800 . ?
C8 H8C 0.9800 . ?
C9 C14 1.386(6) . ?
C9 C10 1.396(5) . ?
C10 C11 1.406(6) . ?
C10 H10 0.9500 . ?
C11 C12 1.376(7) . ?
C11 H11 0.9500 . ?
C12 C13 1.368(6) . ?
C12 H12 0.9500 . ?
C13 C14 1.391(6) . ?
C13 H13 0.9500 . ?
C14 H14 0.9500 . ?

loop_
_geom_torsion_atom_site_label_1
_geom_torsion_atom_site_label_2
_geom_torsion_atom_site_label_3
_geom_torsion_atom_site_label_4
_geom_torsion
_geom_torsion_site_symmetry_1
_geom_torsion_site_symmetry_2
_geom_torsion_site_symmetry_3
_geom_torsion_site_symmetry_4
_geom_torsion_publ_flag
N2 As1 N1 B1 115.65(19) . . . . ?
N2 As1 N1 B1 17.87(18) 2 . . . ?
Li1 As1 N1 B1 62.6(7) 2 . . . ?
As1 As1 N1 B1 63.87(19) 2 . . . ?
N2 As1 N1 C1 -90.5(3) . . . . ?
N2 As1 N1 C1 171.7(3) 2 . . . ?
Li1 As1 N1 C1 -143.6(7) 2 . . . ?
As1 As1 N1 C1 -142.3(2) 2 . . . ?
N2 As1 N1 Li1 147(11) . . . . ?
N2 As1 N1 Li1 49(11) 2 . . . ?
Li1 As1 N1 Li1 94(11) 2 . . . ?
As1 As1 N1 Li1 95(11) 2 . . . ?
N2 Li1 N1 B1 20.3(5) 2 . . . ?
N2 Li1 N1 B1 118.4(10) . . . . ?
Li1 Li1 N1 B1 67.2(14) 2 . . . ?
As1 Li1 N1 B1 67.7(6) 2 . . . ?
N2 Li1 N1 C1 170.5(3) 2 . . . ?
N2 Li1 N1 C1 -91.4(12) . . . . ?
Li1 Li1 N1 C1 -142.6(11) 2 . . . ?
As1 Li1 N1 C1 -142.1(6) 2 . . . ?
N2 Li1 N1 As1 -129(11) 2 . . . ?
N2 Li1 N1 As1 -30(10) . . . . ?
Li1 Li1 N1 As1 -82(11) 2 . . . ?
As1 Li1 N1 As1 -81(11) 2 . . . ?
N1 As1 N2 B1 -20.1(3) . . . 2 ?
N2 As1 N2 B1 59.4(3) 2 . . 2 ?
Li1 As1 N2 B1 76.4(7) 2 . . 2 ?
As1 As1 N2 B1 67.0(3) 2 . . 2 ?
N1 As1 N2 C5 147.62(19) . . . . ?
N2 As1 N2 C5 -132.83(17) 2 . . . ?
Li1 As1 N2 C5 -115.8(7) 2 . . . ?
As1 As1 N2 C5 -125.3(2) 2 . . . ?
N1 As1 N2 Li1 -96.6(6) . . . 2 ?
N2 As1 N2 Li1 -17.0(6) 2 . . 2 ?
As1 As1 N2 Li1 -9.5(6) 2 . . 2 ?
N1 As1 N2 As1 -87.09(12) . . . 2 ?
N2 As1 N2 As1 -7.54(15) 2 . . 2 ?
Li1 As1 N2 As1 9.5(6) 2 . . 2 ?
N1 As1 N2 Li1 -163(6) . . . . ?
N2 As1 N2 Li1 -83(6) 2 . . . ?
Li1 As1 N2 Li1 -66(6) 2 . . . ?
As1 As1 N2 Li1 -76(6) 2 . . . ?
N2 Li1 N2 B1 43.9(14) 2 . . 2 ?
N1 Li1 N2 B1 -27.8(16) . . . 2 ?
Li1 Li1 N2 B1 69.8(7) 2 . . 2 ?
As1 Li1 N2 B1 60.3(8) 2 . . 2 ?
N2 Li1 N2 C5 -142.3(7) 2 . . . ?
N1 Li1 N2 C5 146.0(8) . . . . ?
Li1 Li1 N2 C5 -116.4(6) 2 . . . ?
As1 Li1 N2 C5 -125.9(3) 2 . . . ?
N2 Li1 N2 Li1 -25.9(12) 2 . . 2 ?
N1 Li1 N2 Li1 -97.6(12) . . . 2 ?
As1 Li1 N2 Li1 -9.5(7) 2 . . 2 ?
N2 Li1 N2 As1 86(6) 2 . . . ?
N1 Li1 N2 As1 14(5) . . . . ?
Li1 Li1 N2 As1 112(6) 2 . . . ?
As1 Li1 N2 As1 102(6) 2 . . . ?
N2 Li1 N2 As1 -16.4(6) 2 . . 2 ?
N1 Li1 N2 As1 -88.1(9) . . . 2 ?
Li1 Li1 N2 As1 9.5(7) 2 . . 2 ?
C1 N1 B1 N2 -178.6(3) . . . 2 ?
As1 N1 B1 N2 -25.3(2) . . . 2 ?
Li1 N1 B1 N2 -27.7(8) . . . 2 ?
C1 N1 B1 C9 -1.3(5) . . . . ?
As1 N1 B1 C9 152.0(3) . . . . ?
Li1 N1 B1 C9 149.6(9) . . . . ?
B1 N1 C1 C4 -160.2(3) . . . . ?
As1 N1 C1 C4 57.4(4) . . . . ?
Li1 N1 C1 C4 62.9(11) . . . . ?
B1 N1 C1 C2 80.7(4) . . . . ?
As1 N1 C1 C2 -61.8(4) . . . . ?
Li1 N1 C1 C2 -56.2(11) . . . . ?
B1 N1 C1 C3 -41.9(4) . . . . ?
As1 N1 C1 C3 175.7(2) . . . . ?
Li1 N1 C1 C3 -178.8(11) . . . . ?
B1 N2 C5 C6 64.9(4) 2 . . . ?
Li1 N2 C5 C6 173.0(10) 2 . . . ?
As1 N2 C5 C6 -102.6(3) . . . . ?
As1 N2 C5 C6 171.2(3) 2 . . . ?
Li1 N2 C5 C6 -109.4(8) . . . . ?
B1 N2 C5 C7 -172.8(3) 2 . . . ?
Li1 N2 C5 C7 -64.8(10) 2 . . . ?
As1 N2 C5 C7 19.6(3) . . . . ?
As1 N2 C5 C7 -66.5(4) 2 . . . ?
Li1 N2 C5 C7 12.8(8) . . . . ?
B1 N2 C5 C8 -56.2(4) 2 . . . ?
Li1 N2 C5 C8 51.9(10) 2 . . . ?
As1 N2 C5 C8 136.3(2) . . . . ?
As1 N2 C5 C8 50.1(4) 2 . . . ?
Li1 N2 C5 C8 129.5(8) . . . . ?
N1 B1 C9 C14 102.5(4) . . . . ?
N2 B1 C9 C14 -80.8(5) 2 . . . ?
N1 B1 C9 C10 -75.3(4) . . . . ?
N2 B1 C9 C10 101.4(4) 2 . . . ?
C14 C9 C10 C11 -0.8(5) . . . . ?
B1 C9 C10 C11 177.1(3) . . . . ?
C9 C10 C11 C12 -0.4(6) . . . . ?
C10 C11 C12 C13 1.2(6) . . . . ?
C11 C12 C13 C14 -0.8(6) . . . . ?
C10 C9 C14 C13 1.3(6) . . . . ?
B1 C9 C14 C13 -176.6(4) . . . . ?
C12 C13 C14 C9 -0.5(6) . . . . ?
